data_7046249
loop_
_publ_author_name
'Wang, Yao'
'He, Minghui'
'Gao, Xiaoxia'
'Li, Saidan'
'He, Yabing'

_publ_section_title
;
 A metal-organic framework based on a custom-designed diisophthalate
 ligand exhibiting excellent hydrostability and highly selective
 adsorption of C<sub>2</sub>H<sub>2</sub> and CO<sub>2</sub> over
 CH<sub>4</sub>.
;
_journal_issue 21
_journal_name_full 'Dalton transactions (Cambridge, England : 2003)'
_journal_page_first 7213
_journal_page_last 7221
_journal_paper_doi 10.1039/c8dt00863a
_journal_volume 47
_journal_year 2018
_chemical_formula_sum 'C102 H69 Cu6 N3 O30'
_chemical_formula_weight 2197.84
_space_group_crystal_system tetragonal
_space_group_IT_number 87
_space_group_name_Hall '-I 4'
_space_group_name_H-M_alt 'I 4/m'
_symmetry_space_group_name_Hall '-I 4'
_symmetry_space_group_name_H-M 'I 4/m'
_atom_sites_solution_hydrogens geom
_audit_creation_method SHELXL-2014/7
_audit_update_record
;
2018-04-02 deposited with the CCDC.
2018-04-30 downloaded from the CCDC.
;
_cell_angle_alpha 90
_cell_angle_beta 90
_cell_angle_gamma 90
_cell_formula_units_Z 8
_cell_length_a 30.9140(7)
_cell_length_b 30.9140(7)
_cell_length_c 30.914
_cell_measurement_reflns_used 64382
_cell_measurement_temperature 296(2)
_cell_measurement_theta_max 27.3
_cell_measurement_theta_min 0.99
_cell_volume 29543.7(9)
_computing_cell_refinement 'Bruker SMART'
_computing_data_collection 'Bruker SMART'
_computing_data_reduction 'Bruker SAINT'
_computing_molecular_graphics 'Bruker SHELXTL'
_computing_publication_material 'Bruker SHELXTL'
_computing_structure_refinement 'SHELXL-2014/7 (Sheldrick, 2014)'
_computing_structure_solution 'SHELXL-2014/7 (Sheldrick, 2014)'
_diffrn_ambient_temperature 296(2)
_diffrn_measured_fraction_theta_full 0.999
_diffrn_measured_fraction_theta_max 0.991
_diffrn_measurement_device_type 'Bruker SMART APEX II CCD area detector'
_diffrn_measurement_method 'omega scans'
_diffrn_radiation_type MoK\a
_diffrn_radiation_wavelength 0.71073
_diffrn_reflns_av_R_equivalents 0.0835
_diffrn_reflns_av_unetI/netI 0.0910
_diffrn_reflns_Laue_measured_fraction_full 0.999
_diffrn_reflns_Laue_measured_fraction_max 0.991
_diffrn_reflns_limit_h_max 39
_diffrn_reflns_limit_h_min -24
_diffrn_reflns_limit_k_max 39
_diffrn_reflns_limit_k_min -35
_diffrn_reflns_limit_l_max 39
_diffrn_reflns_limit_l_min -39
_diffrn_reflns_number 64382
_diffrn_reflns_point_group_measured_fraction_full 0.999
_diffrn_reflns_point_group_measured_fraction_max 0.991
_diffrn_reflns_theta_full 25.242
_diffrn_reflns_theta_max 27.282
_diffrn_reflns_theta_min 2.083
_exptl_absorpt_coefficient_mu 0.903
_exptl_absorpt_correction_T_max 0.9232
_exptl_absorpt_correction_T_min 0.8765
_exptl_absorpt_correction_type empirical
_exptl_crystal_colour blue
_exptl_crystal_density_diffrn 0.988
_exptl_crystal_description block
_exptl_crystal_F_000 8928
_exptl_crystal_size_max 0.150
_exptl_crystal_size_mid 0.120
_exptl_crystal_size_min 0.090
_platon_squeeze_details ' ?'
_refine_diff_density_max 1.978
_refine_diff_density_min -1.318
_refine_diff_density_rms 0.194
_refine_ls_extinction_method none
_refine_ls_goodness_of_fit_ref 1.096
_refine_ls_hydrogen_treatment constr
_refine_ls_matrix_type full
_refine_ls_number_parameters 732
_refine_ls_number_reflns 16780
_refine_ls_number_restraints 781
_refine_ls_restrained_S_all 1.077
_refine_ls_R_factor_all 0.1658
_refine_ls_R_factor_gt 0.1355
_refine_ls_shift/su_max 0.002
_refine_ls_shift/su_mean 0.000
_refine_ls_structure_factor_coef Fsqd
_refine_ls_weighting_details 'w=1/[\s^2^(Fo^2^)+(0.2500P)^2^] where P=(Fo^2^+2Fc^2^)/3'
_refine_ls_weighting_scheme calc
_refine_ls_wR_factor_gt 0.3432
_refine_ls_wR_factor_ref 0.3786
_reflns_Friedel_coverage 0.000
_reflns_number_gt 9862
_reflns_number_total 16780
_reflns_threshold_expression 'I > 2\s(I)'
_cod_data_source_file c8dt00863a2.cif
_cod_data_source_block ZJNU-51
_cod_depositor_comments 'Adding full bibliography for 7046249.cif.'
_cod_original_cell_volume 29543.7(13)
_cod_database_code 7046249
_shelx_shelxl_version_number 2014/7
_shelx_space_group_comment
;
The symmetry employed for this shelxl refinement is uniquely defined
by the following loop, which should always be used as a source of
symmetry information in preference to the above space-group names.
They are only intended as comments.
;
_shelx_estimated_absorpt_t_min 0.877
_shelx_estimated_absorpt_t_max 0.923

loop_
_space_group_symop_operation_xyz
'x, y, z'
'-y, x, z'
'-x, -y, z'
'y, -x, z'
'x+1/2, y+1/2, z+1/2'
'-y+1/2, x+1/2, z+1/2'
'-x+1/2, -y+1/2, z+1/2'
'y+1/2, -x+1/2, z+1/2'
'-x, -y, -z'
'y, -x, -z'
'x, y, -z'
'-y, x, -z'
'-x+1/2, -y+1/2, -z+1/2'
'y+1/2, -x+1/2, -z+1/2'
'x+1/2, y+1/2, -z+1/2'
'-y+1/2, x+1/2, -z+1/2'

loop_
_atom_site_label
_atom_site_type_symbol
_atom_site_fract_x
_atom_site_fract_y
_atom_site_fract_z
_atom_site_U_iso_or_equiv
_atom_site_adp_type
_atom_site_occupancy
_atom_site_site_symmetry_order
_atom_site_calc_flag
_atom_site_refinement_flags_posn
_atom_site_refinement_flags_adp
_atom_site_refinement_flags_occupancy
_atom_site_disorder_assembly
_atom_site_disorder_group
Cu1 Cu 0.24768(4) 0.49209(5) 0.5000 0.0368(4) Uani 1 2 d S T P . .
O1 O 0.0929(3) 0.4823(4) 0.5000 0.067(3) Uani 1 2 d S T P . .
Cu2 Cu 0.16242(4) 0.48939(5) 0.5000 0.0372(4) Uani 1 2 d S T P . .
O2 O 0.3168(3) 0.4955(5) 0.5000 0.121(6) Uani 1 2 d S T P . .
Cu3 Cu 0.33487(3) 0.32325(3) 0.25391(4) 0.0401(3) Uani 1 1 d . . . . .
O3 O 0.4090(5) 0.4067(5) 0.3620(3) 0.173(8) Uani 1 1 d . . . . .
Cu4 Cu 0.37691(3) 0.36847(3) 0.31336(4) 0.0396(3) Uani 1 1 d . . . . .
O4 O 0.3001(3) 0.2886(3) 0.2040(3) 0.091(3) Uani 1 1 d . . . . .
O1_3 O 0.2432(2) 0.4462(2) 0.4556(2) 0.0499(17) Uani 1 1 d . . . . .
N1_3 N 0.0010(3) 0.3271(3) 0.2777(3) 0.065(3) Uani 1 1 d . . . . .
O2_3 O 0.1712(2) 0.4456(3) 0.4559(3) 0.063(2) Uani 1 1 d . . . . .
O7_3 O -0.16500(19) 0.4655(2) 0.4565(2) 0.0465(16) Uani 1 1 d . . . . .
O6_3 O -0.3131(2) 0.3866(2) 0.3404(2) 0.0525(17) Uani 1 1 d . . . . .
O5_3 O -0.2747(2) 0.3494(2) 0.2913(2) 0.0503(17) Uani 1 1 d . . . . .
O4_3 O 0.2833(2) 0.3369(2) 0.2895(3) 0.0523(17) Uani 1 1 d . . . . .
O3_3 O 0.3203(2) 0.3724(2) 0.3405(3) 0.0549(18) Uani 1 1 d . . . . .
C8_3 C 0.2871(3) 0.3584(3) 0.3240(4) 0.049(2) Uani 1 1 d . . . . .
O8_3 O -0.2386(2) 0.4637(2) 0.4556(2) 0.0485(16) Uani 1 1 d . . . . .
C1_3 C 0.2066(3) 0.4340(3) 0.4417(3) 0.049(2) Uani 1 1 d . . . . .
C2_3 C 0.20714(19) 0.4025(2) 0.4045(2) 0.055(3) Uani 1 1 d G . . . .
C3_3 C 0.24578(15) 0.3914(2) 0.3843(2) 0.053(3) Uani 1 1 d G . . . .
H3_3 H 0.2720 0.4004 0.3961 0.064 Uiso 1 1 calc R U . . .
C4_3 C 0.24525(16) 0.3670(2) 0.3466(2) 0.050(2) Uani 1 1 d G . . . .
C5_3 C 0.2061(2) 0.3536(2) 0.3290(2) 0.062(3) Uani 1 1 d G . . . .
H5_3 H 0.2057 0.3372 0.3038 0.075 Uiso 1 1 calc R U . . .
C6_3 C 0.16745(15) 0.3647(2) 0.3492(3) 0.061(3) Uani 1 1 d G . . . .
C7_3 C 0.16798(15) 0.3891(3) 0.3870(2) 0.070(4) Uani 1 1 d G . . . .
H7_3 H 0.1421 0.3965 0.4004 0.084 Uiso 1 1 calc R U . . .
C9_3 C 0.1234(2) 0.3527(3) 0.3312(3) 0.060(2) Uani 1 1 d DG U . . .
C10_3 C 0.1158(2) 0.3144(3) 0.3090(4) 0.055(3) Uani 0.545(9) 1 d DG U P A 1
H10_3 H 0.1379 0.2942 0.3058 0.066 Uiso 0.545(9) 1 calc R U P A 1
C11_3 C 0.0751(3) 0.3062(3) 0.2916(4) 0.057(3) Uani 0.545(9) 1 d DG U P A 1
H11_3 H 0.0700 0.2805 0.2767 0.069 Uiso 0.545(9) 1 calc R U P A 1
C12_3 C 0.04214(19) 0.3363(3) 0.2964(3) 0.061(2) Uani 1 1 d DG U . A .
C13_3 C 0.0498(3) 0.3747(3) 0.3186(4) 0.068(3) Uani 0.545(9) 1 d DG U P A 1
H13_3 H 0.0277 0.3949 0.3218 0.082 Uiso 0.545(9) 1 calc R U P A 1
C14_3 C 0.0904(3) 0.3829(3) 0.3360(4) 0.066(3) Uani 0.545(9) 1 d DG U P A 1
H14_3 H 0.0955 0.4085 0.3508 0.079 Uiso 0.545(9) 1 calc R U P A 1
C10A_3 C 0.1179(5) 0.3474(9) 0.2890(5) 0.056(3) Uani 0.455(9) 1 d D U P A 2
H10A_3 H 0.1422 0.3482 0.2714 0.067 Uiso 0.455(9) 1 calc R U P A 2
C11A_3 C 0.0780(5) 0.3408(9) 0.2697(6) 0.057(3) Uani 0.455(9) 1 d D U P A 2
H11A_3 H 0.0754 0.3394 0.2398 0.069 Uiso 0.455(9) 1 calc R U P A 2
C13A_3 C 0.0486(6) 0.3328(9) 0.3413(5) 0.063(3) Uani 0.455(9) 1 d D U P A 2
H13A_3 H 0.0250 0.3273 0.3591 0.075 Uiso 0.455(9) 1 calc R U P A 2
C14A_3 C 0.0897(5) 0.3373(8) 0.3601(6) 0.061(3) Uani 0.455(9) 1 d D U P A 2
H14A_3 H 0.0950 0.3309 0.3890 0.073 Uiso 0.455(9) 1 calc R U P A 2
C15_3 C -0.0020(4) 0.3075(4) 0.2378(3) 0.069(2) Uani 1 1 d DG U . . .
C16_3 C 0.0196(5) 0.2690(5) 0.2293(4) 0.074(3) Uani 0.429(11) 1 d DG U P B 1
H16_3 H 0.0375 0.2568 0.2502 0.088 Uiso 0.429(11) 1 calc R U P B 1
C17_3 C 0.0146(7) 0.2487(5) 0.1895(6) 0.076(3) Uani 0.429(11) 1 d DG U P B 1
H17_3 H 0.0291 0.2229 0.1838 0.091 Uiso 0.429(11) 1 calc R U P B 1
C18_3 C -0.0121(7) 0.2669(7) 0.1582(4) 0.079(3) Uani 0.429(11) 1 d DG U P B 1
H18_3 H -0.0155 0.2533 0.1316 0.095 Uiso 0.429(11) 1 calc R U P B 1
C19_3 C -0.0337(7) 0.3054(7) 0.1667(4) 0.080(3) Uani 0.429(11) 1 d DG U P B 1
H19_3 H -0.0516 0.3175 0.1458 0.096 Uiso 0.429(11) 1 calc R U P B 1
C20_3 C -0.0287(5) 0.3257(5) 0.2065(4) 0.079(3) Uani 0.429(11) 1 d DG U P B 1
H20_3 H -0.0432 0.3514 0.2122 0.095 Uiso 0.429(11) 1 calc R U P B 1
C16A_3 C -0.0126(7) 0.2640(6) 0.2336(5) 0.075(3) Uani 0.571(11) 1 d D U P B 2
H16A_3 H -0.0138 0.2466 0.2581 0.090 Uiso 0.571(11) 1 calc R U P B 2
C17A_3 C -0.0215(7) 0.2461(7) 0.1932(5) 0.078(3) Uani 0.571(11) 1 d D U P B 2
H17A_3 H -0.0376 0.2210 0.1899 0.093 Uiso 0.571(11) 1 calc R U P B 2
C18A_3 C -0.0044(9) 0.2688(7) 0.1580(6) 0.081(3) Uani 0.571(11) 1 d D U P B 2
H18A_3 H 0.0045 0.2539 0.1334 0.097 Uiso 0.571(11) 1 calc R U P B 2
C19A_3 C -0.0005(8) 0.3139(7) 0.1598(5) 0.080(3) Uani 0.571(11) 1 d D U P B 2
H19A_3 H -0.0032 0.3314 0.1355 0.096 Uiso 0.571(11) 1 calc R U P B 2
C20A_3 C 0.0074(7) 0.3303(6) 0.2003(5) 0.078(3) Uani 0.571(11) 1 d D U P B 2
H20A_3 H 0.0195 0.3577 0.2027 0.094 Uiso 0.571(11) 1 calc R U P B 2
C21_3 C -0.0386(2) 0.3389(4) 0.2980(3) 0.064(2) Uani 1 1 d DG U . . .
C22_3 C -0.0405(2) 0.3762(4) 0.3231(5) 0.063(3) Uani 0.424(10) 1 d DG U P C 1
H22_3 H -0.0156 0.3923 0.3281 0.075 Uiso 0.424(10) 1 calc R U P C 1
C23_3 C -0.0797(3) 0.3893(4) 0.3409(5) 0.062(3) Uani 0.424(10) 1 d DG U P C 1
H23_3 H -0.0810 0.4142 0.3577 0.074 Uiso 0.424(10) 1 calc R U P C 1
C24_3 C -0.1169(2) 0.3652(4) 0.3335(3) 0.059(2) Uani 1 1 d DG U . C .
C25_3 C -0.1150(2) 0.3280(4) 0.3084(4) 0.059(3) Uani 0.424(10) 1 d DG U P C 1
H25_3 H -0.1399 0.3119 0.3034 0.071 Uiso 0.424(10) 1 calc R U P C 1
C26_3 C -0.0759(3) 0.3149(4) 0.2906(4) 0.058(3) Uani 0.424(10) 1 d DG U P C 1
H26_3 H -0.0746 0.2899 0.2738 0.070 Uiso 0.424(10) 1 calc R U P C 1
C27_3 C -0.15922(14) 0.3811(2) 0.3535(2) 0.0483(18) Uani 1 1 d G U . . .
C28_3 C -0.16082(14) 0.4066(2) 0.39054(19) 0.0460(19) Uani 1 1 d G U . C .
H28_3 H -0.1353 0.4145 0.4045 0.055 Uiso 1 1 calc R U . . .
C29_3 C -0.20047(18) 0.4203(2) 0.40674(17) 0.0474(18) Uani 1 1 d G U . C .
C30_3 C -0.23854(14) 0.4084(2) 0.38594(19) 0.0416(18) Uani 1 1 d G U . C .
H30_3 H -0.2651 0.4175 0.3968 0.050 Uiso 1 1 calc R U . . .
C31_3 C -0.23695(14) 0.3829(2) 0.34894(19) 0.0427(17) Uani 1 1 d G U . C .
C32_3 C -0.19729(17) 0.3693(2) 0.33273(17) 0.0460(19) Uani 1 1 d G U . C .
H32_3 H -0.1962 0.3522 0.3080 0.055 Uiso 1 1 calc R U . . .
C33_3 C -0.2783(3) 0.3723(3) 0.3242(3) 0.0398(19) Uani 1 1 d . U . . .
C34_3 C -0.2014(3) 0.4530(3) 0.4433(3) 0.0400(18) Uani 1 1 d . U . . .
C22A_3 C -0.0407(4) 0.3482(8) 0.3420(5) 0.061(3) Uani 0.576(10) 1 d D U P C 2
H22A_3 H -0.0169 0.3443 0.3600 0.073 Uiso 0.576(10) 1 calc R U P C 2
C23A_3 C -0.0796(4) 0.3633(7) 0.3578(5) 0.060(3) Uani 0.576(10) 1 d D U P C 2
H23A_3 H -0.0807 0.3726 0.3864 0.072 Uiso 0.576(10) 1 calc R U P C 2
C25A_3 C -0.1114(5) 0.3660(7) 0.2880(4) 0.059(3) Uani 0.576(10) 1 d D U P C 2
H25A_3 H -0.1338 0.3750 0.2701 0.071 Uiso 0.576(10) 1 calc R U P C 2
C26A_3 C -0.0731(4) 0.3533(7) 0.2710(5) 0.061(3) Uani 0.576(10) 1 d D U P C 2
H26A_3 H -0.0692 0.3540 0.2412 0.074 Uiso 0.576(10) 1 calc R U P C 2
O1_4 O 0.4263(2) 0.3583(3) 0.2758(3) 0.0556(18) Uani 1 1 d . . . . .
N1_4 N 0.5106(6) 0.2074(5) 0.0000 0.073(4) Uani 1 2 d S T P . .
O2_4 O 0.3920(2) 0.3169(2) 0.2269(2) 0.0525(17) Uani 1 1 d . . . . .
O3_4 O 0.5816(2) 0.3620(2) 0.2786(3) 0.058(2) Uani 1 1 d . . . . .
O4_4 O 0.6206(2) 0.3286(3) 0.2251(3) 0.062(2) Uani 1 1 d . . . . .
C1_4 C 0.4244(3) 0.3351(4) 0.2413(3) 0.052(3) Uani 1 1 d . . . . .
C2_4 C 0.46659(15) 0.3282(3) 0.2187(2) 0.063(3) Uani 1 1 d G . . . .
C3_4 C 0.5051(2) 0.3405(2) 0.23851(19) 0.055(2) Uani 1 1 d G . . . .
H3_4 H 0.5045 0.3550 0.2649 0.067 Uiso 1 1 calc R U . . .
C4_4 C 0.54442(16) 0.3311(3) 0.2189(2) 0.065(3) Uani 1 1 d G . . . .
C5_4 C 0.54528(15) 0.3094(3) 0.1795(2) 0.059(3) Uani 1 1 d G . . . .
H5_4 H 0.5716 0.3031 0.1663 0.070 Uiso 1 1 calc R U . . .
C6_4 C 0.50680(19) 0.2972(2) 0.15971(17) 0.047(2) Uani 1 1 d G . . . .
C7_4 C 0.46746(15) 0.3066(2) 0.1793(2) 0.052(3) Uani 1 1 d G . . . .
H7_4 H 0.4417 0.2984 0.1661 0.062 Uiso 1 1 calc R U . . .
C8_4 C 0.5867(3) 0.3418(4) 0.2433(4) 0.061(3) Uani 1 1 d . . . . .
C9_4 C 0.5081(3) 0.2741(3) 0.1181(2) 0.064(2) Uani 1 1 d DG U . . .
C10_4 C 0.5394(3) 0.2424(4) 0.1117(3) 0.066(3) Uani 0.564(10) 1 d DG U P D 1
H10_4 H 0.5591 0.2361 0.1335 0.079 Uiso 0.564(10) 1 calc R U P D 1
C11_4 C 0.5410(3) 0.2200(3) 0.0728(3) 0.068(3) Uani 0.564(10) 1 d DG U P D 1
H11_4 H 0.5619 0.1987 0.0685 0.082 Uiso 0.564(10) 1 calc R U P D 1
C12_4 C 0.5114(3) 0.2293(3) 0.0402(2) 0.068(2) Uani 1 1 d DG U . D .
C13_4 C 0.4802(3) 0.2610(4) 0.0466(3) 0.067(3) Uani 0.564(10) 1 d DG U P D 1
H13_4 H 0.4604 0.2672 0.0248 0.080 Uiso 0.564(10) 1 calc R U P D 1
C14_4 C 0.4786(3) 0.2834(4) 0.0856(3) 0.067(3) Uani 0.564(10) 1 d DG U P D 1
H14_4 H 0.4577 0.3046 0.0898 0.080 Uiso 0.564(10) 1 calc R U P D 1
C15_4 C 0.5284(6) 0.1626(4) -0.0089(5) 0.085(5) Uani 0.5 1 d G U P E -1
C16_4 C 0.5083(5) 0.1355(6) -0.0386(5) 0.085(5) Uani 0.5 1 d G U P E -1
H16_4 H 0.4851 0.1455 -0.0549 0.102 Uiso 0.5 1 calc R U P E -1
C17_4 C 0.5230(6) 0.0933(5) -0.0440(5) 0.091(5) Uani 0.5 1 d G U P E -1
H17_4 H 0.5095 0.0752 -0.0639 0.110 Uiso 0.5 1 calc R U P E -1
C18_4 C 0.5576(7) 0.0783(5) -0.0197(6) 0.098(5) Uani 0.5 1 d G U P E -1
H18_4 H 0.5674 0.0500 -0.0233 0.117 Uiso 0.5 1 calc R U P E -1
C19_4 C 0.5777(6) 0.1054(7) 0.0101(5) 0.095(5) Uani 0.5 1 d G U P E -1
H19_4 H 0.6009 0.0953 0.0263 0.115 Uiso 0.5 1 calc R U P E -1
C20_4 C 0.5631(6) 0.1476(6) 0.0154(5) 0.093(5) Uani 0.5 1 d G U P E -1
H20_4 H 0.5765 0.1657 0.0353 0.111 Uiso 0.5 1 calc R U P E -1
C10A_4 C 0.5348(7) 0.2882(8) 0.0834(6) 0.066(3) Uani 0.436(10) 1 d D U P D 2
H10A_4 H 0.5522 0.3124 0.0871 0.079 Uiso 0.436(10) 1 calc R U P D 2
C11A_4 C 0.5352(8) 0.2665(7) 0.0443(7) 0.069(3) Uani 0.436(10) 1 d D U P D 2
H11A_4 H 0.5513 0.2770 0.0211 0.083 Uiso 0.436(10) 1 calc R U P D 2
C13A_4 C 0.4832(7) 0.2149(7) 0.0710(6) 0.069(3) Uani 0.436(10) 1 d D U P D 2
H13A_4 H 0.4652 0.1912 0.0665 0.083 Uiso 0.436(10) 1 calc R U P D 2
C14A_4 C 0.4832(7) 0.2376(7) 0.1090(7) 0.064(3) Uani 0.436(10) 1 d D U P D 2
H14A_4 H 0.4649 0.2278 0.1308 0.077 Uiso 0.436(10) 1 calc R U P D 2

loop_
_atom_site_aniso_label
_atom_site_aniso_U_11
_atom_site_aniso_U_22
_atom_site_aniso_U_33
_atom_site_aniso_U_23
_atom_site_aniso_U_13
_atom_site_aniso_U_12
Cu1 0.0256(7) 0.0481(9) 0.0367(7) 0.000 0.000 0.0002(6)
O1 0.032(5) 0.068(7) 0.101(9) 0.000 0.000 0.008(5)
Cu2 0.0244(7) 0.0467(9) 0.0406(7) 0.000 0.000 -0.0005(6)
O2 0.022(5) 0.080(9) 0.26(2) 0.000 0.000 -0.007(6)
Cu3 0.0328(6) 0.0322(5) 0.0552(7) 0.0011(5) -0.0106(5) -0.0019(4)
O3 0.218(15) 0.236(16) 0.064(6) -0.008(9) -0.010(8) -0.194(13)
Cu4 0.0305(5) 0.0290(5) 0.0592(7) -0.0047(5) -0.0107(5) 0.0015(4)
O4 0.086(6) 0.080(6) 0.107(7) 0.019(5) -0.045(6) -0.050(5)
O1_3 0.038(3) 0.057(4) 0.055(4) -0.017(3) -0.008(3) -0.005(3)
N1_3 0.037(4) 0.089(7) 0.068(6) -0.036(5) 0.005(4) 0.008(5)
O2_3 0.046(4) 0.067(5) 0.074(5) -0.022(4) -0.002(4) 0.001(4)
O7_3 0.029(3) 0.060(4) 0.050(4) -0.016(3) -0.003(3) 0.003(3)
O6_3 0.038(4) 0.051(4) 0.069(5) -0.014(3) -0.009(3) 0.000(3)
O5_3 0.037(3) 0.062(4) 0.052(4) -0.014(3) -0.003(3) 0.005(3)
O4_3 0.034(3) 0.048(4) 0.075(5) -0.013(4) -0.002(3) -0.005(3)
O3_3 0.031(3) 0.061(4) 0.073(5) -0.014(4) -0.005(3) 0.002(3)
C8_3 0.042(5) 0.035(5) 0.070(7) -0.001(5) 0.010(5) -0.001(4)
O8_3 0.030(3) 0.075(5) 0.040(3) -0.014(3) 0.000(3) 0.001(3)
C1_3 0.028(4) 0.064(6) 0.054(6) -0.015(5) -0.001(4) -0.001(4)
C2_3 0.039(5) 0.057(6) 0.068(7) -0.022(5) -0.019(5) 0.004(5)
C3_3 0.037(5) 0.059(6) 0.063(7) -0.013(5) -0.015(5) -0.005(4)
C4_3 0.030(4) 0.051(6) 0.069(7) -0.013(5) -0.008(4) 0.003(4)
C5_3 0.041(6) 0.063(7) 0.083(8) -0.020(6) -0.023(6) 0.006(5)
C6_3 0.039(5) 0.055(6) 0.089(8) -0.026(6) -0.018(5) 0.003(5)
C7_3 0.027(5) 0.078(8) 0.105(10) -0.030(7) -0.012(5) 0.003(5)
C9_3 0.030(4) 0.085(5) 0.065(5) -0.028(4) -0.010(4) -0.004(4)
C10_3 0.027(4) 0.080(6) 0.057(5) -0.022(5) -0.003(4) 0.005(5)
C11_3 0.031(4) 0.082(6) 0.059(5) -0.019(5) -0.009(4) 0.002(4)
C12_3 0.035(4) 0.087(5) 0.062(5) -0.021(4) -0.008(4) 0.005(4)
C13_3 0.045(5) 0.089(7) 0.071(6) -0.030(6) -0.008(5) 0.003(6)
C14_3 0.042(5) 0.086(7) 0.071(6) -0.031(6) -0.009(5) 0.005(5)
C10A_3 0.028(5) 0.082(6) 0.059(6) -0.022(5) -0.005(5) 0.006(5)
C11A_3 0.027(5) 0.084(6) 0.061(6) -0.014(6) -0.008(5) 0.009(5)
C13A_3 0.038(5) 0.088(6) 0.062(6) -0.026(6) -0.008(5) 0.001(5)
C14A_3 0.035(5) 0.084(6) 0.063(6) -0.027(5) -0.008(5) -0.003(5)
C15_3 0.053(5) 0.111(6) 0.044(4) -0.017(4) -0.012(4) 0.004(5)
C16_3 0.062(6) 0.110(7) 0.049(5) -0.016(6) -0.009(6) 0.006(6)
C17_3 0.066(6) 0.112(7) 0.050(5) -0.018(5) -0.006(5) 0.008(6)
C18_3 0.069(6) 0.117(7) 0.052(5) -0.021(5) -0.009(5) 0.008(6)
C19_3 0.072(6) 0.116(7) 0.052(5) -0.017(6) -0.010(5) 0.008(6)
C20_3 0.071(6) 0.115(7) 0.051(5) -0.015(6) -0.010(6) 0.011(6)
C16A_3 0.065(6) 0.111(7) 0.048(5) -0.013(6) -0.010(6) 0.005(6)
C17A_3 0.068(6) 0.112(7) 0.053(5) -0.020(5) -0.011(5) 0.007(6)
C18A_3 0.072(6) 0.117(7) 0.053(5) -0.022(5) -0.008(5) 0.008(6)
C19A_3 0.071(6) 0.116(7) 0.052(5) -0.016(5) -0.007(5) 0.008(6)
C20A_3 0.070(6) 0.112(7) 0.053(5) -0.017(5) -0.003(6) 0.006(6)
C21_3 0.031(4) 0.102(6) 0.058(4) -0.026(4) -0.008(4) 0.011(4)
C22_3 0.030(5) 0.098(7) 0.061(6) -0.027(6) -0.006(5) 0.005(6)
C23_3 0.031(5) 0.095(7) 0.060(6) -0.026(6) -0.004(5) 0.009(5)
C24_3 0.034(3) 0.086(5) 0.057(4) -0.023(4) -0.004(3) 0.008(4)
C25_3 0.030(5) 0.089(6) 0.057(6) -0.019(5) -0.006(5) 0.011(5)
C26_3 0.028(5) 0.092(7) 0.056(6) -0.018(6) -0.009(5) 0.013(5)
C27_3 0.029(3) 0.059(4) 0.056(4) -0.012(4) -0.006(3) 0.006(3)
C28_3 0.033(4) 0.060(5) 0.045(4) -0.012(4) -0.001(3) -0.001(4)
C29_3 0.042(4) 0.059(4) 0.041(4) -0.002(3) -0.002(3) 0.003(4)
C30_3 0.038(4) 0.038(4) 0.049(4) -0.005(3) 0.000(3) -0.001(3)
C31_3 0.035(3) 0.044(4) 0.050(4) -0.004(3) 0.000(3) -0.001(3)
C32_3 0.040(4) 0.046(4) 0.052(4) -0.007(4) -0.008(3) 0.004(4)
C33_3 0.030(4) 0.035(4) 0.055(5) -0.004(4) 0.004(3) 0.000(3)
C34_3 0.046(5) 0.045(4) 0.030(4) 0.007(3) -0.005(4) 0.004(4)
C22A_3 0.025(4) 0.103(7) 0.055(5) -0.027(5) -0.007(5) 0.011(5)
C23A_3 0.026(4) 0.100(7) 0.055(6) -0.026(5) -0.002(4) 0.009(5)
C25A_3 0.031(5) 0.091(6) 0.056(5) -0.016(5) -0.010(4) 0.015(5)
C26A_3 0.034(5) 0.095(7) 0.055(5) -0.015(5) -0.008(4) 0.015(5)
O1_4 0.032(3) 0.068(5) 0.067(5) -0.002(4) -0.004(3) 0.000(3)
N1_4 0.102(12) 0.065(9) 0.054(8) 0.000 0.000 0.010(8)
O2_4 0.029(3) 0.065(5) 0.063(4) 0.001(4) -0.002(3) 0.002(3)
O3_4 0.039(4) 0.058(4) 0.077(5) -0.022(4) -0.022(4) -0.003(3)
O4_4 0.028(3) 0.078(5) 0.081(5) -0.023(4) -0.013(3) -0.002(3)
C1_4 0.037(5) 0.074(7) 0.044(5) -0.005(5) -0.013(4) 0.008(5)
C2_4 0.046(6) 0.071(8) 0.072(8) 0.009(6) -0.016(5) 0.002(5)
C3_4 0.033(5) 0.060(6) 0.074(6) -0.002(5) 0.002(5) -0.002(5)
C4_4 0.019(4) 0.088(9) 0.088(8) -0.019(7) -0.004(5) -0.013(5)
C5_4 0.036(5) 0.058(6) 0.082(8) -0.003(6) -0.004(5) 0.001(5)
C6_4 0.029(4) 0.062(6) 0.049(5) 0.003(4) -0.001(4) 0.004(4)
C7_4 0.036(5) 0.076(7) 0.044(5) 0.006(5) -0.005(4) 0.009(5)
C8_4 0.025(5) 0.057(6) 0.101(10) -0.006(6) -0.018(5) -0.012(4)
C9_4 0.045(4) 0.085(6) 0.061(5) 0.003(4) -0.007(4) 0.001(4)
C10_4 0.052(5) 0.083(6) 0.063(5) -0.002(5) -0.005(5) 0.002(5)
C11_4 0.063(6) 0.077(6) 0.065(6) 0.000(5) -0.004(5) -0.002(5)
C12_4 0.067(5) 0.071(5) 0.066(5) 0.001(4) -0.006(4) 0.005(4)
C13_4 0.062(6) 0.077(6) 0.061(5) 0.004(5) -0.011(5) 0.005(5)
C14_4 0.055(5) 0.083(6) 0.063(5) -0.001(5) -0.010(5) 0.004(5)
C15_4 0.103(11) 0.093(10) 0.059(10) -0.002(7) 0.009(7) 0.051(9)
C16_4 0.101(11) 0.094(10) 0.059(9) -0.005(7) 0.014(8) 0.043(9)
C17_4 0.110(12) 0.098(10) 0.066(9) -0.009(8) 0.020(8) 0.042(9)
C18_4 0.119(12) 0.104(11) 0.071(10) 0.004(8) 0.012(8) 0.045(9)
C19_4 0.120(12) 0.106(11) 0.060(10) 0.009(8) 0.011(8) 0.048(9)
C20_4 0.114(11) 0.106(11) 0.058(10) 0.002(7) 0.008(7) 0.055(9)
C10A_4 0.055(6) 0.084(6) 0.059(6) 0.000(5) -0.008(5) 0.003(5)
C11A_4 0.065(6) 0.079(6) 0.062(6) 0.002(5) -0.007(5) 0.000(5)
C13A_4 0.066(6) 0.076(6) 0.064(6) 0.003(5) -0.008(5) 0.002(6)
C14A_4 0.054(6) 0.080(6) 0.059(6) 0.003(5) -0.007(5) 0.001(5)

loop_
_atom_type_symbol
_atom_type_description
_atom_type_scat_dispersion_real
_atom_type_scat_dispersion_imag
_atom_type_scat_source
Cu Cu 0.3201 1.2651 'International Tables Vol C Tables 4.2.6.8 and 6.1.1.4'
O O 0.0106 0.0060 'International Tables Vol C Tables 4.2.6.8 and 6.1.1.4'
C C 0.0033 0.0016 'International Tables Vol C Tables 4.2.6.8 and 6.1.1.4'
N N 0.0061 0.0033 'International Tables Vol C Tables 4.2.6.8 and 6.1.1.4'
H H 0.0000 0.0000 'International Tables Vol C Tables 4.2.6.8 and 6.1.1.4'

loop_
_geom_angle_atom_site_label_1
_geom_angle_atom_site_label_2
_geom_angle_atom_site_label_3
_geom_angle
_geom_angle_site_symmetry_1
_geom_angle_site_symmetry_3
O8_3 Cu1 O8_3 89.0(4) 9_566 3_565
O8_3 Cu1 O1_3 90.2(3) 9_566 11_556
O8_3 Cu1 O1_3 167.7(3) 3_565 11_556
O8_3 Cu1 O1_3 167.7(3) 9_566 .
O8_3 Cu1 O1_3 90.3(3) 3_565 .
O1_3 Cu1 O1_3 87.9(4) 11_556 .
O8_3 Cu1 O2 96.2(3) 9_566 .
O8_3 Cu1 O2 96.2(3) 3_565 .
O1_3 Cu1 O2 96.1(3) 11_556 .
O1_3 Cu1 O2 96.1(3) . .
O8_3 Cu1 Cu2 83.08(19) 9_566 .
O8_3 Cu1 Cu2 83.08(19) 3_565 .
O1_3 Cu1 Cu2 84.67(19) 11_556 .
O1_3 Cu1 Cu2 84.67(19) . .
O2 Cu1 Cu2 179.0(4) . .
O7_3 Cu2 O7_3 87.8(4) 9_566 3_565
O7_3 Cu2 O2_3 90.5(3) 9_566 11_556
O7_3 Cu2 O2_3 169.5(3) 3_565 11_556
O7_3 Cu2 O2_3 169.5(3) 9_566 .
O7_3 Cu2 O2_3 90.5(3) 3_565 .
O2_3 Cu2 O2_3 89.2(5) 11_556 .
O7_3 Cu2 O1 96.6(3) 9_566 .
O7_3 Cu2 O1 96.6(3) 3_565 .
O2_3 Cu2 O1 93.9(3) 11_556 .
O2_3 Cu2 O1 93.9(3) . .
O7_3 Cu2 Cu1 86.34(18) 9_566 .
O7_3 Cu2 Cu1 86.34(18) 3_565 .
O2_3 Cu2 Cu1 83.2(2) 11_556 .
O2_3 Cu2 Cu1 83.2(2) . .
O1 Cu2 Cu1 176.0(3) . .
O5_3 Cu3 O4_4 167.1(3) 4 4_565
O5_3 Cu3 O2_4 88.1(3) 4 .
O4_4 Cu3 O2_4 89.1(3) 4_565 .
O5_3 Cu3 O4_3 91.1(3) 4 .
O4_4 Cu3 O4_3 89.1(3) 4_565 .
O2_4 Cu3 O4_3 168.7(3) . .
O5_3 Cu3 O4 99.0(3) 4 .
O4_4 Cu3 O4 93.8(3) 4_565 .
O2_4 Cu3 O4 95.5(4) . .
O4_3 Cu3 O4 95.8(4) . .
O5_3 Cu3 Cu4 83.2(2) 4 .
O4_4 Cu3 Cu4 84.0(2) 4_565 .
O2_4 Cu3 Cu4 84.6(2) . .
O4_3 Cu3 Cu4 84.1(2) . .
O4 Cu3 Cu4 177.8(3) . .
O6_3 Cu4 O3_4 170.2(3) 4 4_565
O6_3 Cu4 O1_4 89.6(3) 4 .
O3_4 Cu4 O1_4 89.0(3) 4_565 .
O6_3 Cu4 O3_3 90.5(3) 4 .
O3_4 Cu4 O3_3 88.7(3) 4_565 .
O1_4 Cu4 O3_3 167.1(3) . .
O6_3 Cu4 O3 96.4(5) 4 .
O3_4 Cu4 O3 93.4(5) 4_565 .
O1_4 Cu4 O3 98.2(5) . .
O3_3 Cu4 O3 94.5(5) . .
O6_3 Cu4 Cu3 84.8(2) 4 .
O3_4 Cu4 Cu3 85.3(2) 4_565 .
O1_4 Cu4 Cu3 83.4(2) . .
O3_3 Cu4 Cu3 83.8(2) . .
O3 Cu4 Cu3 177.9(6) . .
C1_3 O1_3 Cu1 120.7(6) . .
C15_3 N1_3 C21_3 116.7(9) . .
C15_3 N1_3 C12_3 120.6(8) . .
C21_3 N1_3 C12_3 122.6(7) . .
C1_3 O2_3 Cu2 125.4(7) . .
C34_3 O7_3 Cu2 118.8(6) . 9_566
C33_3 O6_3 Cu4 121.7(6) . 2
C33_3 O5_3 Cu3 123.2(6) . 2
C8_3 O4_3 Cu3 120.5(6) . .
C8_3 O3_3 Cu4 123.4(7) . .
O3_3 C8_3 O4_3 128.0(9) . .
O3_3 C8_3 C4_3 117.8(9) . .
O4_3 C8_3 C4_3 114.2(8) . .
C34_3 O8_3 Cu1 121.8(6) . 9_566
O2_3 C1_3 O1_3 125.8(9) . .
O2_3 C1_3 C2_3 118.1(8) . .
O1_3 C1_3 C2_3 116.0(8) . .
C3_3 C2_3 C7_3 120.0 . .
C3_3 C2_3 C1_3 120.8(5) . .
C7_3 C2_3 C1_3 118.7(5) . .
C4_3 C3_3 C2_3 120.0 . .
C4_3 C3_3 H3_3 120.0 . .
C2_3 C3_3 H3_3 120.0 . .
C3_3 C4_3 C5_3 120.0 . .
C3_3 C4_3 C8_3 118.7(6) . .
C5_3 C4_3 C8_3 121.2(6) . .
C4_3 C5_3 C6_3 120.0 . .
C4_3 C5_3 H5_3 120.0 . .
C6_3 C5_3 H5_3 120.0 . .
C5_3 C6_3 C7_3 120.0 . .
C5_3 C6_3 C9_3 123.2(5) . .
C7_3 C6_3 C9_3 116.8(5) . .
C6_3 C7_3 C2_3 120.0 . .
C6_3 C7_3 H7_3 120.0 . .
C2_3 C7_3 H7_3 120.0 . .
C10_3 C9_3 C14_3 120.0 . .
C10A_3 C9_3 C14A_3 118.2(11) . .
C10A_3 C9_3 C6_3 120.5(10) . .
C10_3 C9_3 C6_3 122.8(6) . .
C14_3 C9_3 C6_3 117.2(6) . .
C14A_3 C9_3 C6_3 119.9(9) . .
C9_3 C10_3 C11_3 120.0 . .
C9_3 C10_3 H10_3 120.0 . .
C11_3 C10_3 H10_3 120.0 . .
C10_3 C11_3 C12_3 120.0 . .
C10_3 C11_3 H11_3 120.0 . .
C12_3 C11_3 H11_3 120.0 . .
C13_3 C12_3 C11_3 120.0 . .
C11A_3 C12_3 C13A_3 118.7(10) . .
C11A_3 C12_3 N1_3 119.6(10) . .
C13_3 C12_3 N1_3 121.4(7) . .
C11_3 C12_3 N1_3 118.6(7) . .
C13A_3 C12_3 N1_3 120.6(10) . .
C12_3 C13_3 C14_3 120.0 . .
C12_3 C13_3 H13_3 120.0 . .
C14_3 C13_3 H13_3 120.0 . .
C13_3 C14_3 C9_3 120.0 . .
C13_3 C14_3 H14_3 120.0 . .
C9_3 C14_3 H14_3 120.0 . .
C9_3 C10A_3 C11A_3 123.9(15) . .
C9_3 C10A_3 H10A_3 118.1 . .
C11A_3 C10A_3 H10A_3 118.1 . .
C10A_3 C11A_3 C12_3 118.1(14) . .
C10A_3 C11A_3 H11A_3 121.0 . .
C12_3 C11A_3 H11A_3 121.0 . .
C14A_3 C13A_3 C12_3 121.9(15) . .
C14A_3 C13A_3 H13A_3 119.1 . .
C12_3 C13A_3 H13A_3 119.1 . .
C13A_3 C14A_3 C9_3 115.4(15) . .
C13A_3 C14A_3 H14A_3 122.3 . .
C9_3 C14A_3 H14A_3 122.3 . .
N1_3 C15_3 C16A_3 121.7(11) . .
N1_3 C15_3 C20A_3 120.7(12) . .
C16A_3 C15_3 C20A_3 117.6(12) . .
N1_3 C15_3 C16_3 121.0(9) . .
N1_3 C15_3 C20_3 119.0(9) . .
C16_3 C15_3 C20_3 120.0 . .
C17_3 C16_3 C15_3 120.0 . .
C17_3 C16_3 H16_3 120.0 . .
C15_3 C16_3 H16_3 120.0 . .
C16_3 C17_3 C18_3 120.0 . .
C16_3 C17_3 H17_3 120.0 . .
C18_3 C17_3 H17_3 120.0 . .
C19_3 C18_3 C17_3 120.0 . .
C19_3 C18_3 H18_3 120.0 . .
C17_3 C18_3 H18_3 120.0 . .
C18_3 C19_3 C20_3 120.0 . .
C18_3 C19_3 H19_3 120.0 . .
C20_3 C19_3 H19_3 120.0 . .
C19_3 C20_3 C15_3 120.0 . .
C19_3 C20_3 H20_3 120.0 . .
C15_3 C20_3 H20_3 120.0 . .
C15_3 C16A_3 C17A_3 120.9(15) . .
C15_3 C16A_3 H16A_3 119.5 . .
C17A_3 C16A_3 H16A_3 119.5 . .
C16A_3 C17A_3 C18A_3 115.1(16) . .
C16A_3 C17A_3 H17A_3 122.4 . .
C18A_3 C17A_3 H17A_3 122.4 . .
C17A_3 C18A_3 C19A_3 120.0(17) . .
C17A_3 C18A_3 H18A_3 120.0 . .
C19A_3 C18A_3 H18A_3 120.0 . .
C20A_3 C19A_3 C18A_3 114.8(16) . .
C20A_3 C19A_3 H19A_3 122.6 . .
C18A_3 C19A_3 H19A_3 122.6 . .
C19A_3 C20A_3 C15_3 122.5(16) . .
C19A_3 C20A_3 H20A_3 118.8 . .
C15_3 C20A_3 H20A_3 118.8 . .
C22_3 C21_3 C26_3 120.0 . .
C22A_3 C21_3 N1_3 121.5(8) . .
C22_3 C21_3 N1_3 119.7(8) . .
C26_3 C21_3 N1_3 120.2(7) . .
C22A_3 C21_3 C26A_3 118.3(9) . .
N1_3 C21_3 C26A_3 117.8(9) . .
C23_3 C22_3 C21_3 120.0 . .
C23_3 C22_3 H22_3 120.0 . .
C21_3 C22_3 H22_3 120.0 . .
C24_3 C23_3 C22_3 120.0 . .
C24_3 C23_3 H23_3 120.0 . .
C22_3 C23_3 H23_3 120.0 . .
C23_3 C24_3 C25_3 120.0 . .
C23A_3 C24_3 C25A_3 116.1(9) . .
C23A_3 C24_3 C27_3 120.6(8) . .
C23_3 C24_3 C27_3 118.1(6) . .
C25_3 C24_3 C27_3 121.9(6) . .
C25A_3 C24_3 C27_3 120.0(8) . .
C26_3 C25_3 C24_3 120.0 . .
C26_3 C25_3 H25_3 120.0 . .
C24_3 C25_3 H25_3 120.0 . .
C25_3 C26_3 C21_3 120.0 . .
C25_3 C26_3 H26_3 120.0 . .
C21_3 C26_3 H26_3 120.0 . .
C28_3 C27_3 C32_3 120.0 . .
C28_3 C27_3 C24_3 123.1(5) . .
C32_3 C27_3 C24_3 116.9(5) . .
C27_3 C28_3 C29_3 120.0 . .
C27_3 C28_3 H28_3 120.0 . .
C29_3 C28_3 H28_3 120.0 . .
C30_3 C29_3 C28_3 120.0 . .
C30_3 C29_3 C34_3 120.2(5) . .
C28_3 C29_3 C34_3 119.2(5) . .
C29_3 C30_3 C31_3 120.0 . .
C29_3 C30_3 H30_3 120.0 . .
C31_3 C30_3 H30_3 120.0 . .
C32_3 C31_3 C30_3 120.0 . .
C32_3 C31_3 C33_3 119.5(5) . .
C30_3 C31_3 C33_3 120.4(5) . .
C31_3 C32_3 C27_3 120.0 . .
C31_3 C32_3 H32_3 120.0 . .
C27_3 C32_3 H32_3 120.0 . .
O5_3 C33_3 O6_3 126.9(8) . .
O5_3 C33_3 C31_3 117.2(7) . .
O6_3 C33_3 C31_3 115.8(7) . .
O8_3 C34_3 O7_3 129.8(9) . .
O8_3 C34_3 C29_3 114.8(7) . .
O7_3 C34_3 C29_3 115.4(7) . .
C23A_3 C22A_3 C21_3 117.1(12) . .
C23A_3 C22A_3 H22A_3 121.4 . .
C21_3 C22A_3 H22A_3 121.4 . .
C24_3 C23A_3 C22A_3 123.5(13) . .
C24_3 C23A_3 H23A_3 118.3 . .
C22A_3 C23A_3 H23A_3 118.3 . .
C26A_3 C25A_3 C24_3 119.1(12) . .
C26A_3 C25A_3 H25A_3 120.5 . .
C24_3 C25A_3 H25A_3 120.5 . .
C25A_3 C26A_3 C21_3 121.2(13) . .
C25A_3 C26A_3 H26A_3 119.4 . .
C21_3 C26A_3 H26A_3 119.4 . .
C1_4 O1_4 Cu4 123.2(6) . .
C12_4 N1_4 C12_4 122.8(16) . 11
C12_4 N1_4 C15_4 126.2(10) . .
C12_4 N1_4 C15_4 105.7(12) 11 .
C1_4 O2_4 Cu3 122.3(7) . .
C8_4 O3_4 Cu4 119.7(6) . 2_655
C8_4 O4_4 Cu3 120.2(7) . 2_655
O2_4 C1_4 O1_4 126.2(10) . .
O2_4 C1_4 C2_4 118.6(9) . .
O1_4 C1_4 C2_4 115.0(8) . .
C3_4 C2_4 C7_4 120.0 . .
C3_4 C2_4 C1_4 120.3(5) . .
C7_4 C2_4 C1_4 119.5(6) . .
C4_4 C3_4 C2_4 120.0 . .
C4_4 C3_4 H3_4 120.0 . .
C2_4 C3_4 H3_4 120.0 . .
C3_4 C4_4 C5_4 120.0 . .
C3_4 C4_4 C8_4 118.7(6) . .
C5_4 C4_4 C8_4 121.1(6) . .
C6_4 C5_4 C4_4 120.0 . .
C6_4 C5_4 H5_4 120.0 . .
C4_4 C5_4 H5_4 120.0 . .
C5_4 C6_4 C7_4 120.0 . .
C5_4 C6_4 C9_4 119.5(5) . .
C7_4 C6_4 C9_4 120.5(5) . .
C6_4 C7_4 C2_4 120.0 . .
C6_4 C7_4 H7_4 120.0 . .
C2_4 C7_4 H7_4 120.0 . .
O4_4 C8_4 O3_4 130.4(9) . .
O4_4 C8_4 C4_4 114.6(10) . .
O3_4 C8_4 C4_4 115.0(9) . .
C10_4 C9_4 C14_4 120.0 . .
C14A_4 C9_4 C10A_4 114.6(11) . .
C10_4 C9_4 C6_4 119.1(6) . .
C14_4 C9_4 C6_4 120.9(6) . .
C14A_4 C9_4 C6_4 123.5(11) . .
C10A_4 C9_4 C6_4 121.8(10) . .
C11_4 C10_4 C9_4 120.0 . .
C11_4 C10_4 H10_4 120.0 . .
C9_4 C10_4 H10_4 120.0 . .
C10_4 C11_4 C12_4 120.0 . .
C10_4 C11_4 H11_4 120.0 . .
C12_4 C11_4 H11_4 120.0 . .
C13A_4 C12_4 C11A_4 123.5(12) . .
C11_4 C12_4 C13_4 120.0 . .
C13A_4 C12_4 N1_4 116.5(12) . .
C11A_4 C12_4 N1_4 119.4(12) . .
C11_4 C12_4 N1_4 123.3(9) . .
C13_4 C12_4 N1_4 116.7(9) . .
C14_4 C13_4 C12_4 120.0 . .
C14_4 C13_4 H13_4 120.0 . .
C12_4 C13_4 H13_4 120.0 . .
C13_4 C14_4 C9_4 120.0 . .
C13_4 C14_4 H14_4 120.0 . .
C9_4 C14_4 H14_4 120.0 . .
C16_4 C15_4 C20_4 120.0 . .
C16_4 C15_4 N1_4 120.7(12) . .
C20_4 C15_4 N1_4 119.1(12) . .
C15_4 C16_4 C17_4 120.0 . .
C15_4 C16_4 H16_4 120.0 . .
C17_4 C16_4 H16_4 120.0 . .
C18_4 C17_4 C16_4 120.0 . .
C18_4 C17_4 H17_4 120.0 . .
C16_4 C17_4 H17_4 120.0 . .
C17_4 C18_4 C19_4 120.0 . .
C17_4 C18_4 H18_4 120.0 . .
C19_4 C18_4 H18_4 120.0 . .
C20_4 C19_4 C18_4 120.0 . .
C20_4 C19_4 H19_4 120.0 . .
C18_4 C19_4 H19_4 120.0 . .
C19_4 C20_4 C15_4 120.0 . .
C19_4 C20_4 H20_4 120.0 . .
C15_4 C20_4 H20_4 120.0 . .
C11A_4 C10A_4 C9_4 121.2(16) . .
C11A_4 C10A_4 H10A_4 119.4 . .
C9_4 C10A_4 H10A_4 119.4 . .
C12_4 C11A_4 C10A_4 118.7(17) . .
C12_4 C11A_4 H11A_4 120.7 . .
C10A_4 C11A_4 H11A_4 120.7 . .
C12_4 C13A_4 C14A_4 115.6(16) . .
C12_4 C13A_4 H13A_4 122.2 . .
C14A_4 C13A_4 H13A_4 122.2 . .
C13A_4 C14A_4 C9_4 125.9(17) . .
C13A_4 C14A_4 H14A_4 117.0 . .
C9_4 C14A_4 H14A_4 117.0 . .

loop_
_geom_bond_atom_site_label_1
_geom_bond_atom_site_label_2
_geom_bond_distance
_geom_bond_site_symmetry_2
Cu1 O8_3 1.956(6) 9_566
Cu1 O8_3 1.956(6) 3_565
Cu1 O1_3 1.980(6) 11_556
Cu1 O1_3 1.980(6) .
Cu1 O2 2.139(11) .
Cu1 Cu2 2.6370(19) .
O1 Cu2 2.159(10) .
Cu2 O7_3 1.938(6) 9_566
Cu2 O7_3 1.938(6) 3_565
Cu2 O2_3 1.940(7) 11_556
Cu2 O2_3 1.940(7) .
Cu3 O5_3 1.946(7) 4
Cu3 O4_4 1.960(6) 4_565
Cu3 O2_4 1.962(7) .
Cu3 O4_3 1.981(7) .
Cu3 O4 2.165(8) .
Cu3 Cu4 2.6496(14) .
O3 Cu4 2.154(9) .
Cu4 O6_3 1.928(7) 4
Cu4 O3_4 1.937(6) 4_565
Cu4 O1_4 1.945(7) .
Cu4 O3_3 1.946(7) .
O1_3 C1_3 1.267(11) .
N1_3 C15_3 1.379(11) .
N1_3 C21_3 1.422(10) .
N1_3 C12_3 1.426(10) .
O2_3 C1_3 1.230(12) .
O7_3 C34_3 1.259(11) .
O7_3 Cu2 1.938(6) 9_566
O6_3 C33_3 1.267(11) .
O6_3 Cu4 1.928(7) 2
O5_3 C33_3 1.243(11) .
O5_3 Cu3 1.946(7) 2
O4_3 C8_3 1.262(13) .
O3_3 C8_3 1.227(12) .
C8_3 C4_3 1.494(11) .
O8_3 C34_3 1.256(11) .
O8_3 Cu1 1.956(6) 9_566
C1_3 C2_3 1.507(11) .
C2_3 C3_3 1.3900 .
C2_3 C7_3 1.3900 .
C3_3 C4_3 1.3900 .
C3_3 H3_3 0.9300 .
C4_3 C5_3 1.3900 .
C5_3 C6_3 1.3900 .
C5_3 H5_3 0.9300 .
C6_3 C7_3 1.3900 .
C6_3 C9_3 1.517(7) .
C7_3 H7_3 0.9300 .
C9_3 C10A_3 1.325(15) .
C9_3 C10_3 1.3900 .
C9_3 C14_3 1.3900 .
C9_3 C14A_3 1.451(15) .
C10_3 C11_3 1.3900 .
C10_3 H10_3 0.9300 .
C11_3 C12_3 1.3900 .
C11_3 H11_3 0.9300 .
C12_3 C11A_3 1.388(15) .
C12_3 C13_3 1.3900 .
C12_3 C13A_3 1.409(15) .
C13_3 C14_3 1.3900 .
C13_3 H13_3 0.9300 .
C14_3 H14_3 0.9300 .
C10A_3 C11A_3 1.384(16) .
C10A_3 H10A_3 0.9300 .
C11A_3 H11A_3 0.9300 .
C13A_3 C14A_3 1.404(16) .
C13A_3 H13A_3 0.9300 .
C14A_3 H14A_3 0.9300 .
C15_3 C16A_3 1.387(16) .
C15_3 C20A_3 1.388(15) .
C15_3 C16_3 1.3900 .
C15_3 C20_3 1.3900 .
C16_3 C17_3 1.3900 .
C16_3 H16_3 0.9300 .
C17_3 C18_3 1.3900 .
C17_3 H17_3 0.9300 .
C18_3 C19_3 1.3900 .
C18_3 H18_3 0.9300 .
C19_3 C20_3 1.3900 .
C19_3 H19_3 0.9300 .
C20_3 H20_3 0.9300 .
C16A_3 C17A_3 1.394(16) .
C16A_3 H16A_3 0.9300 .
C17A_3 C18A_3 1.396(17) .
C17A_3 H17A_3 0.9300 .
C18A_3 C19A_3 1.403(17) .
C18A_3 H18A_3 0.9300 .
C19A_3 C20A_3 1.372(16) .
C19A_3 H19A_3 0.9300 .
C20A_3 H20A_3 0.9300 .
C21_3 C22A_3 1.392(14) .
C21_3 C22_3 1.3900 .
C21_3 C26_3 1.3900 .
C21_3 C26A_3 1.424(14) .
C22_3 C23_3 1.3900 .
C22_3 H22_3 0.9300 .
C23_3 C24_3 1.3900 .
C23_3 H23_3 0.9300 .
C24_3 C23A_3 1.379(13) .
C24_3 C25_3 1.3900 .
C24_3 C25A_3 1.417(14) .
C24_3 C27_3 1.528(7) .
C25_3 C26_3 1.3900 .
C25_3 H25_3 0.9300 .
C26_3 H26_3 0.9300 .
C27_3 C28_3 1.3900 .
C27_3 C32_3 1.3900 .
C28_3 C29_3 1.3900 .
C28_3 H28_3 0.9300 .
C29_3 C30_3 1.3900 .
C29_3 C34_3 1.518(10) .
C30_3 C31_3 1.3900 .
C30_3 H30_3 0.9300 .
C31_3 C32_3 1.3900 .
C31_3 C33_3 1.528(9) .
C32_3 H32_3 0.9300 .
C22A_3 C23A_3 1.380(14) .
C22A_3 H22A_3 0.9300 .
C23A_3 H23A_3 0.9300 .
C25A_3 C26A_3 1.353(15) .
C25A_3 H25A_3 0.9300 .
C26A_3 H26A_3 0.9300 .
O1_4 C1_4 1.288(13) .
N1_4 C12_4 1.416(10) .
N1_4 C12_4 1.416(11) 11
N1_4 C15_4 1.513(18) .
O2_4 C1_4 1.229(12) .
O3_4 C8_4 1.265(14) .
O3_4 Cu4 1.937(6) 2_655
O4_4 C8_4 1.258(14) .
O4_4 Cu3 1.960(6) 2_655
C1_4 C2_4 1.495(11) .
C2_4 C3_4 1.3900 .
C2_4 C7_4 1.3900 .
C3_4 C4_4 1.3900 .
C3_4 H3_4 0.9300 .
C4_4 C5_4 1.3900 .
C4_4 C8_4 1.545(10) .
C5_4 C6_4 1.3900 .
C5_4 H5_4 0.9300 .
C6_4 C7_4 1.3900 .
C6_4 C9_4 1.471(8) .
C7_4 H7_4 0.9300 .
C9_4 C10_4 1.3900 .
C9_4 C14_4 1.3900 .
C9_4 C14A_4 1.396(16) .
C9_4 C10A_4 1.421(16) .
C10_4 C11_4 1.3900 .
C10_4 H10_4 0.9300 .
C11_4 C12_4 1.3900 .
C11_4 H11_4 0.9300 .
C12_4 C13A_4 1.366(16) .
C12_4 C11A_4 1.373(16) .
C12_4 C13_4 1.3900 .
C13_4 C14_4 1.3900 .
C13_4 H13_4 0.9300 .
C14_4 H14_4 0.9300 .
C15_4 C16_4 1.3900 .
C15_4 C20_4 1.3900 .
C16_4 C17_4 1.3900 .
C16_4 H16_4 0.9300 .
C17_4 C18_4 1.3900 .
C17_4 H17_4 0.9300 .
C18_4 C19_4 1.3900 .
C18_4 H18_4 0.9300 .
C19_4 C20_4 1.3900 .
C19_4 H19_4 0.9300 .
C20_4 H20_4 0.9300 .
C10A_4 C11A_4 1.383(17) .
C10A_4 H10A_4 0.9300 .
C11A_4 H11A_4 0.9300 .
C13A_4 C14A_4 1.368(17) .
C13A_4 H13A_4 0.9300 .
C14A_4 H14A_4 0.9300 .

loop_
_geom_torsion_atom_site_label_1
_geom_torsion_atom_site_label_2
_geom_torsion_atom_site_label_3
_geom_torsion_atom_site_label_4
_geom_torsion
_geom_torsion_site_symmetry_1
Cu4 O3_3 C8_3 O4_3 5.7(16) .
Cu4 O3_3 C8_3 C4_3 -174.8(6) .
Cu3 O4_3 C8_3 O3_3 -2.0(15) .
Cu3 O4_3 C8_3 C4_3 178.5(6) .
Cu2 O2_3 C1_3 O1_3 5.7(17) .
Cu2 O2_3 C1_3 C2_3 -174.4(6) .
Cu1 O1_3 C1_3 O2_3 -6.6(16) .
Cu1 O1_3 C1_3 C2_3 173.5(6) .
O2_3 C1_3 C2_3 C3_3 173.7(8) .
O1_3 C1_3 C2_3 C3_3 -6.3(12) .
O2_3 C1_3 C2_3 C7_3 2.2(13) .
O1_3 C1_3 C2_3 C7_3 -177.8(7) .
C7_3 C2_3 C3_3 C4_3 0.0 .
C1_3 C2_3 C3_3 C4_3 -171.4(8) .
C2_3 C3_3 C4_3 C5_3 0.0 .
C2_3 C3_3 C4_3 C8_3 175.6(8) .
O3_3 C8_3 C4_3 C3_3 2.1(12) .
O4_3 C8_3 C4_3 C3_3 -178.4(7) .
O3_3 C8_3 C4_3 C5_3 177.6(7) .
O4_3 C8_3 C4_3 C5_3 -2.9(11) .
C3_3 C4_3 C5_3 C6_3 0.0 .
C8_3 C4_3 C5_3 C6_3 -175.4(8) .
C4_3 C5_3 C6_3 C7_3 0.0 .
C4_3 C5_3 C6_3 C9_3 177.7(8) .
C5_3 C6_3 C7_3 C2_3 0.0 .
C9_3 C6_3 C7_3 C2_3 -177.8(8) .
C3_3 C2_3 C7_3 C6_3 0.0 .
C1_3 C2_3 C7_3 C6_3 171.6(8) .
C5_3 C6_3 C9_3 C10A_3 -27.8(17) .
C7_3 C6_3 C9_3 C10A_3 149.9(14) .
C5_3 C6_3 C9_3 C10_3 34.3(11) .
C7_3 C6_3 C9_3 C10_3 -147.9(7) .
C5_3 C6_3 C9_3 C14_3 -142.8(7) .
C7_3 C6_3 C9_3 C14_3 34.9(9) .
C5_3 C6_3 C9_3 C14A_3 138.0(13) .
C7_3 C6_3 C9_3 C14A_3 -44.3(15) .
C14_3 C9_3 C10_3 C11_3 0.0 .
C6_3 C9_3 C10_3 C11_3 -177.1(9) .
C9_3 C10_3 C11_3 C12_3 0.0 .
C10_3 C11_3 C12_3 C13_3 0.0 .
C10_3 C11_3 C12_3 N1_3 179.4(9) .
C15_3 N1_3 C12_3 C11A_3 23.7(19) .
C21_3 N1_3 C12_3 C11A_3 -153.7(16) .
C15_3 N1_3 C12_3 C13_3 140.1(10) .
C21_3 N1_3 C12_3 C13_3 -37.3(15) .
C15_3 N1_3 C12_3 C11_3 -39.3(14) .
C21_3 N1_3 C12_3 C11_3 143.3(10) .
C15_3 N1_3 C12_3 C13A_3 -144.1(16) .
C21_3 N1_3 C12_3 C13A_3 38.5(19) .
C11_3 C12_3 C13_3 C14_3 0.0 .
N1_3 C12_3 C13_3 C14_3 -179.4(10) .
C12_3 C13_3 C14_3 C9_3 0.0 .
C10_3 C9_3 C14_3 C13_3 0.0 .
C6_3 C9_3 C14_3 C13_3 177.3(8) .
C14A_3 C9_3 C10A_3 C11A_3 21(3) .
C6_3 C9_3 C10A_3 C11A_3 -173(2) .
C9_3 C10A_3 C11A_3 C12_3 -5(4) .
C13A_3 C12_3 C11A_3 C10A_3 -9(3) .
N1_3 C12_3 C11A_3 C10A_3 -176.6(19) .
C11A_3 C12_3 C13A_3 C14A_3 5(3) .
N1_3 C12_3 C13A_3 C14A_3 173.3(19) .
C12_3 C13A_3 C14A_3 C9_3 10(3) .
C10A_3 C9_3 C14A_3 C13A_3 -22(3) .
C6_3 C9_3 C14A_3 C13A_3 171.7(17) .
C21_3 N1_3 C15_3 C16A_3 -78.7(17) .
C12_3 N1_3 C15_3 C16A_3 103.8(16) .
C21_3 N1_3 C15_3 C20A_3 104.1(17) .
C12_3 N1_3 C15_3 C20A_3 -73.5(18) .
C21_3 N1_3 C15_3 C16_3 -129.4(13) .
C12_3 N1_3 C15_3 C16_3 53.1(16) .
C21_3 N1_3 C15_3 C20_3 47.6(16) .
C12_3 N1_3 C15_3 C20_3 -129.9(12) .
N1_3 C15_3 C16_3 C17_3 177.0(12) .
C20_3 C15_3 C16_3 C17_3 0.0 .
C15_3 C16_3 C17_3 C18_3 0.0 .
C16_3 C17_3 C18_3 C19_3 0.0 .
C17_3 C18_3 C19_3 C20_3 0.0 .
C18_3 C19_3 C20_3 C15_3 0.0 .
N1_3 C15_3 C20_3 C19_3 -177.1(12) .
C16_3 C15_3 C20_3 C19_3 0.0 .
N1_3 C15_3 C16A_3 C17A_3 170.8(17) .
C20A_3 C15_3 C16A_3 C17A_3 -12(3) .
C15_3 C16A_3 C17A_3 C18A_3 22(3) .
C16A_3 C17A_3 C18A_3 C19A_3 -33(4) .
C17A_3 C18A_3 C19A_3 C20A_3 32(4) .
C18A_3 C19A_3 C20A_3 C15_3 -21(3) .
N1_3 C15_3 C20A_3 C19A_3 -171.3(18) .
C16A_3 C15_3 C20A_3 C19A_3 11(3) .
C15_3 N1_3 C21_3 C22A_3 162.8(15) .
C12_3 N1_3 C21_3 C22A_3 -20(2) .
C15_3 N1_3 C21_3 C22_3 -145.5(10) .
C12_3 N1_3 C21_3 C22_3 32.0(15) .
C15_3 N1_3 C21_3 C26_3 30.6(15) .
C12_3 N1_3 C21_3 C26_3 -151.9(11) .
C15_3 N1_3 C21_3 C26A_3 -35.0(18) .
C12_3 N1_3 C21_3 C26A_3 142.4(15) .
C26_3 C21_3 C22_3 C23_3 0.0 .
N1_3 C21_3 C22_3 C23_3 176.2(10) .
C21_3 C22_3 C23_3 C24_3 0.0 .
C22_3 C23_3 C24_3 C25_3 0.0 .
C22_3 C23_3 C24_3 C27_3 -179.7(8) .
C23_3 C24_3 C25_3 C26_3 0.0 .
C27_3 C24_3 C25_3 C26_3 179.7(9) .
C24_3 C25_3 C26_3 C21_3 0.0 .
C22_3 C21_3 C26_3 C25_3 0.0 .
N1_3 C21_3 C26_3 C25_3 -176.2(10) .
C23A_3 C24_3 C27_3 C28_3 21.1(16) .
C23_3 C24_3 C27_3 C28_3 -25.7(10) .
C25_3 C24_3 C27_3 C28_3 154.6(8) .
C25A_3 C24_3 C27_3 C28_3 -138.0(12) .
C23A_3 C24_3 C27_3 C32_3 -159.5(13) .
C23_3 C24_3 C27_3 C32_3 153.7(8) .
C25_3 C24_3 C27_3 C32_3 -26.0(11) .
C25A_3 C24_3 C27_3 C32_3 41.4(15) .
C32_3 C27_3 C28_3 C29_3 0.0 .
C24_3 C27_3 C28_3 C29_3 179.4(8) .
C27_3 C28_3 C29_3 C30_3 0.0 .
C27_3 C28_3 C29_3 C34_3 -171.5(6) .
C28_3 C29_3 C30_3 C31_3 0.0 .
C34_3 C29_3 C30_3 C31_3 171.5(6) .
C29_3 C30_3 C31_3 C32_3 0.0 .
C29_3 C30_3 C31_3 C33_3 -175.9(7) .
C30_3 C31_3 C32_3 C27_3 0.0 .
C33_3 C31_3 C32_3 C27_3 175.9(7) .
C28_3 C27_3 C32_3 C31_3 0.0 .
C24_3 C27_3 C32_3 C31_3 -179.4(7) .
Cu3 O5_3 C33_3 O6_3 5.9(15) 2
Cu3 O5_3 C33_3 C31_3 -176.8(5) 2
Cu4 O6_3 C33_3 O5_3 -3.2(15) 2
Cu4 O6_3 C33_3 C31_3 179.4(5) 2
C32_3 C31_3 C33_3 O5_3 3.9(11) .
C30_3 C31_3 C33_3 O5_3 179.8(7) .
C32_3 C31_3 C33_3 O6_3 -178.4(7) .
C30_3 C31_3 C33_3 O6_3 -2.5(11) .
Cu1 O8_3 C34_3 O7_3 3.3(14) 9_566
Cu1 O8_3 C34_3 C29_3 -176.4(5) 9_566
Cu2 O7_3 C34_3 O8_3 -4.4(14) 9_566
Cu2 O7_3 C34_3 C29_3 175.3(5) 9_566
C30_3 C29_3 C34_3 O8_3 8.0(10) .
C28_3 C29_3 C34_3 O8_3 179.5(6) .
C30_3 C29_3 C34_3 O7_3 -171.8(6) .
C28_3 C29_3 C34_3 O7_3 -0.3(10) .
N1_3 C21_3 C22A_3 C23A_3 174.1(17) .
C26A_3 C21_3 C22A_3 C23A_3 12(3) .
C25A_3 C24_3 C23A_3 C22A_3 -22(3) .
C27_3 C24_3 C23A_3 C22A_3 178.2(18) .
C21_3 C22A_3 C23A_3 C24_3 7(3) .
C23A_3 C24_3 C25A_3 C26A_3 18(3) .
C27_3 C24_3 C25A_3 C26A_3 177.5(17) .
C24_3 C25A_3 C26A_3 C21_3 1(3) .
C22A_3 C21_3 C26A_3 C25A_3 -16(3) .
N1_3 C21_3 C26A_3 C25A_3 -178.6(18) .
Cu3 O2_4 C1_4 O1_4 3.4(16) .
Cu3 O2_4 C1_4 C2_4 179.7(6) .
Cu4 O1_4 C1_4 O2_4 1.2(16) .
Cu4 O1_4 C1_4 C2_4 -175.2(6) .
O2_4 C1_4 C2_4 C3_4 -166.6(8) .
O1_4 C1_4 C2_4 C3_4 10.1(12) .
O2_4 C1_4 C2_4 C7_4 8.5(13) .
O1_4 C1_4 C2_4 C7_4 -174.8(7) .
C7_4 C2_4 C3_4 C4_4 0.0 .
C1_4 C2_4 C3_4 C4_4 175.1(8) .
C2_4 C3_4 C4_4 C5_4 0.0 .
C2_4 C3_4 C4_4 C8_4 -175.2(8) .
C3_4 C4_4 C5_4 C6_4 0.0 .
C8_4 C4_4 C5_4 C6_4 175.1(8) .
C4_4 C5_4 C6_4 C7_4 0.0 .
C4_4 C5_4 C6_4 C9_4 -179.7(7) .
C5_4 C6_4 C7_4 C2_4 0.0 .
C9_4 C6_4 C7_4 C2_4 179.7(7) .
C3_4 C2_4 C7_4 C6_4 0.0 .
C1_4 C2_4 C7_4 C6_4 -175.2(8) .
Cu3 O4_4 C8_4 O3_4 4.5(18) 2_655
Cu3 O4_4 C8_4 C4_4 -174.7(6) 2_655
Cu4 O3_4 C8_4 O4_4 -0.2(18) 2_655
Cu4 O3_4 C8_4 C4_4 178.9(6) 2_655
C3_4 C4_4 C8_4 O4_4 173.6(8) .
C5_4 C4_4 C8_4 O4_4 -1.5(13) .
C3_4 C4_4 C8_4 O3_4 -5.7(13) .
C5_4 C4_4 C8_4 O3_4 179.2(8) .
C5_4 C6_4 C9_4 C10_4 40.4(9) .
C7_4 C6_4 C9_4 C10_4 -139.3(7) .
C5_4 C6_4 C9_4 C14_4 -140.0(7) .
C7_4 C6_4 C9_4 C14_4 40.3(9) .
C5_4 C6_4 C9_4 C14A_4 134.6(14) .
C7_4 C6_4 C9_4 C14A_4 -45.1(16) .
C5_4 C6_4 C9_4 C10A_4 -46.7(16) .
C7_4 C6_4 C9_4 C10A_4 133.6(14) .
C14_4 C9_4 C10_4 C11_4 0.0 .
C6_4 C9_4 C10_4 C11_4 179.6(8) .
C9_4 C10_4 C11_4 C12_4 0.0 .
C10_4 C11_4 C12_4 C13_4 0.0 .
C10_4 C11_4 C12_4 N1_4 -179.0(11) .
C12_4 N1_4 C12_4 C13A_4 136(2) 11
C12_4 N1_4 C12_4 C11A_4 -35(3) 11
C12_4 N1_4 C12_4 C11_4 -127.4(14) 11
C15_4 N1_4 C12_4 C11_4 23(2) .
C12_4 N1_4 C12_4 C13_4 54(2) 11
C15_4 N1_4 C12_4 C13_4 -155.6(15) .
C11_4 C12_4 C13_4 C14_4 0.0 .
N1_4 C12_4 C13_4 C14_4 179.0(11) .
C12_4 C13_4 C14_4 C9_4 0.0 .
C10_4 C9_4 C14_4 C13_4 0.0 .
C6_4 C9_4 C14_4 C13_4 -179.6(8) .
C12_4 N1_4 C15_4 C16_4 146.0(14) .
C12_4 N1_4 C15_4 C16_4 -59.3(19) 11
C12_4 N1_4 C15_4 C20_4 -29(2) .
C12_4 N1_4 C15_4 C20_4 125.7(15) 11
C20_4 C15_4 C16_4 C17_4 0.0 .
N1_4 C15_4 C16_4 C17_4 -175.0(16) .
C15_4 C16_4 C17_4 C18_4 0.0 .
C16_4 C17_4 C18_4 C19_4 0.0 .
C17_4 C18_4 C19_4 C20_4 0.0 .
C18_4 C19_4 C20_4 C15_4 0.0 .
C16_4 C15_4 C20_4 C19_4 0.0 .
N1_4 C15_4 C20_4 C19_4 175.1(16) .
C14A_4 C9_4 C10A_4 C11A_4 0(3) .
C6_4 C9_4 C10A_4 C11A_4 -179.1(19) .
C13A_4 C12_4 C11A_4 C10A_4 8(4) .
N1_4 C12_4 C11A_4 C10A_4 178(2) .
C9_4 C10A_4 C11A_4 C12_4 -4(4) .
C11A_4 C12_4 C13A_4 C14A_4 -7(3) .
N1_4 C12_4 C13A_4 C14A_4 -177.4(19) .
C12_4 C13A_4 C14A_4 C9_4 2(4) .
C10A_4 C9_4 C14A_4 C13A_4 1(3) .
C6_4 C9_4 C14A_4 C13A_4 -180(2) .

loop_
_platon_squeeze_void_nr
_platon_squeeze_void_average_x
_platon_squeeze_void_average_y
_platon_squeeze_void_average_z
_platon_squeeze_void_volume
_platon_squeeze_void_count_electrons
1 -0.007 -0.021 -0.009 12845.8 1212.6
2 0.500 0.000 0.000 12.6 1.0
3 0.500 0.000 0.500 12.6 1.0
4 0.282 0.213 0.260 12.0 0.5
5 0.282 0.213 0.740 12.6 1.9
6 0.713 0.218 0.240 12.6 0.8
7 0.713 0.218 0.760 11.9 -0.1
8 0.787 0.282 0.260 12.1 0.7
9 0.787 0.282 0.740 12.7 1.5
10 0.218 0.287 0.240 12.7 0.7
11 0.218 0.287 0.760 12.1 0.2
12 0.000 0.500 0.000 12.5 1.0
13 0.000 0.500 0.500 12.5 1.0
14 0.782 0.713 0.240 12.6 1.9
15 0.782 0.713 0.760 12.0 0.5
16 0.213 0.718 0.260 11.9 -0.1
17 0.213 0.718 0.740 12.6 0.8
18 0.287 0.782 0.240 12.7 1.5
19 0.287 0.782 0.760 12.1 0.7
20 0.718 0.787 0.260 12.1 0.2
21 0.718 0.787 0.740 12.7 0.7
